data_4027265
loop_
_publ_author_name
'Daniel T. Hog'
'Peter Mayer'
'Dirk Trauner'

_publ_contact_author_address
;
Department Chemie
Ludwig-Maximilians Universit\"at
Butenandtstra\&se 5-13 (Haus F)
D-81377 M\"unchen
Bundesrepublik Deutschland
;
_publ_contact_author_email dirk.trauner@cup.uni-muenchen.de
_publ_contact_author_fax '+49 089-2180-77972'
_publ_contact_author_name 'Dirk Trauner'
_publ_section_title
;
 A Unified Approach to trans-Hydrindane Sesterterpenoids
;
_journal_name_full 'Journal of Organic Chemistry'
_journal_page_first 5838
_journal_page_last 5843
_journal_paper_doi 10.1021/jo300726z
_journal_volume 77
_journal_year 2012
_chemical_absolute_configuration syn
_chemical_formula_moiety 'C12 H18 O3'
_chemical_formula_sum 'C12 H18 O3'
_chemical_formula_weight 210.270
_space_group_IT_number 19
_symmetry_cell_setting orthorhombic
_symmetry_Int_Tables_number 19
_symmetry_space_group_name_Hall 'P 2ac 2ab'
_symmetry_space_group_name_H-M 'P 21 21 21'
_atom_sites_solution_hydrogens geom
_atom_sites_solution_primary direct
_atom_sites_solution_secondary difmap
_audit_author_name 'P. Mayer'
_audit_block_code C12H18O3_oo024_trauner
_audit_creation_date
;
'Tue Feb 09 07:11:47 2010'
;
_audit_creation_method 'form98_non/compatible with shelxl97-2'
_audit_update_record 09-Feb-10
_cell_angle_alpha 90.00
_cell_angle_beta 90.00
_cell_angle_gamma 90.00
_cell_formula_units_Z 4
_cell_length_a 9.2588(5)
_cell_length_b 9.4467(5)
_cell_length_c 12.5446(7)
_cell_measurement_reflns_used 3134
_cell_measurement_temperature 173(2)
_cell_measurement_theta_max 26.2424
_cell_measurement_theta_min 4.3033
_cell_volume 1097.21(10)
_computing_cell_refinement
;
CrysAlisPro, Oxford Diffraction Ltd.,
Version 1.171.33.41 (release 06-05-2009 CrysAlis171 .NET)
(compiled May  6 2009,17:20:42)
;
_computing_data_collection
;
CrysAlisPro, Oxford Diffraction Ltd.,
Version 1.171.33.41 (release 06-05-2009 CrysAlis171 .NET)
(compiled May  6 2009,17:20:42)
;
_computing_data_reduction
;
CrysAlisPro, Oxford Diffraction Ltd.,
Version 1.171.33.41 (release 06-05-2009 CrysAlis171 .NET)
(compiled May  6 2009,17:20:42)
;
_computing_structure_refinement
;
Sheldrick, G. M. (2008).
<i>Acta Cryst.</i> A<b>64</b>, 112--122.
;
_computing_structure_solution
;
A. Altomare, M. C. Burla, M. Camalli, G. L. Cascarano, C. Giacovazzo, A.
Guagliardi, A. G. G. Moliterni, G. Polidori, R. Spagna: SIR97: a new tool for
crystal structure determination and refinement; J. Appl. Crystallogr. 1999,
32, 115-119.
;
_diffrn_ambient_temperature 173(2)
_diffrn_detector_area_resol_mean 15.9809
_diffrn_measured_fraction_theta_full 0.995
_diffrn_measured_fraction_theta_max 0.995
_diffrn_measurement_details
;
  1 omega  -93.00   13.00   1.0000   12.0000
omega____ theta____ kappa____ phi______ frames
    -      -20.2931  -77.0000  150.0000 106

  2 omega  -49.00   48.00   1.0000   12.0000
omega____ theta____ kappa____ phi______ frames
    -       21.2306  -65.0000  -90.0000 97

  3 omega   67.00   94.00   1.0000   12.0000
omega____ theta____ kappa____ phi______ frames
    -       21.2306  179.0000  -60.0000 27

  4 omega   -9.00   16.00   1.0000   12.0000
omega____ theta____ kappa____ phi______ frames
    -       21.2306   77.0000   30.0000 25

  5 omega   65.00   93.00   1.0000   12.0000
omega____ theta____ kappa____ phi______ frames
    -       21.2306   77.0000   30.0000 28

  6 omega   21.00   53.00   1.0000   12.0000
omega____ theta____ kappa____ phi______ frames
    -       21.2306  -77.0000   60.0000 32

  7 omega  -49.00   53.00   1.0000   12.0000
omega____ theta____ kappa____ phi______ frames
    -       21.2306  -77.0000   30.0000 102

;
_diffrn_measurement_device 'CCD camera on \k-goniostat'
_diffrn_measurement_device_type 'Oxford XCalibur'
_diffrn_measurement_method '\w scans'
_diffrn_orient_matrix_UB_11 -0.0135156330
_diffrn_orient_matrix_UB_12 -0.0522887577
_diffrn_orient_matrix_UB_13 0.0394015233
_diffrn_orient_matrix_UB_21 0.0625750943
_diffrn_orient_matrix_UB_22 -0.0374678649
_diffrn_orient_matrix_UB_23 -0.0165033725
_diffrn_orient_matrix_UB_31 0.0422757067
_diffrn_orient_matrix_UB_32 0.0389383504
_diffrn_orient_matrix_UB_33 0.0370616614
_diffrn_radiation_collimation '0.5 mm collimator'
_diffrn_radiation_monochromator graphite
_diffrn_radiation_source 'fine-focus sealed tube'
_diffrn_radiation_type MoK\a
_diffrn_radiation_wavelength 0.71073
_diffrn_reflns_av_R_equivalents 0.0310
_diffrn_reflns_av_sigmaI/netI 0.0270
_diffrn_reflns_limit_h_max 11
_diffrn_reflns_limit_h_min -11
_diffrn_reflns_limit_k_max 11
_diffrn_reflns_limit_k_min -11
_diffrn_reflns_limit_l_max 15
_diffrn_reflns_limit_l_min -15
_diffrn_reflns_number 8113
_diffrn_reflns_theta_full 26.33
_diffrn_reflns_theta_max 26.33
_diffrn_reflns_theta_min 4.31
_diffrn_source_current 40_mA
_diffrn_source_power 2.00_kW
_diffrn_source_type 'Spellman generator'
_diffrn_source_voltage 50_kV
_exptl_absorpt_coefficient_mu 0.090
_exptl_absorpt_correction_T_max 1.00000
_exptl_absorpt_correction_T_min 0.89301
_exptl_absorpt_correction_type multi-scan
_exptl_absorpt_process_details
;
CrysAlisPro, Oxford Diffraction Ltd.,
Version 1.171.33.41 (release 06-05-2009 CrysAlis171 .NET)
(compiled May  6 2009,17:20:42)
empirical absorption correction using spherical harmonics,
 implemented in SCALE3 ABSPACK scaling algorithm.
;
_exptl_crystal_colour colourless
_exptl_crystal_density_diffrn 1.27292(12)
_exptl_crystal_description block
_exptl_crystal_F_000 456
_exptl_crystal_size_max 0.31
_exptl_crystal_size_mid 0.28
_exptl_crystal_size_min 0.12
_refine_diff_density_max 0.166
_refine_diff_density_min -0.136
_refine_diff_density_rms 0.030
_refine_ls_abs_structure_details 'Flack H D (1983), Acta Cryst. A39, 876-881'
_refine_ls_abs_structure_Flack -3.1(15)
_refine_ls_extinction_method none
_refine_ls_goodness_of_fit_ref 0.969
_refine_ls_hydrogen_treatment constr
_refine_ls_matrix_type full
_refine_ls_number_parameters 137
_refine_ls_number_reflns 1301
_refine_ls_number_restraints 0
_refine_ls_restrained_S_all 0.969
_refine_ls_R_factor_all 0.0431
_refine_ls_R_factor_gt 0.0320
_refine_ls_shift/su_max 0.000
_refine_ls_shift/su_mean 0.000
_refine_ls_structure_factor_coef Fsqd
_refine_ls_weighting_details 'calc w=1/[\s^2^(Fo^2^)+(0.0500P)^2^+0.0000P] where P=(Fo^2^+2Fc^2^)/3'
_refine_ls_weighting_scheme calc
_refine_ls_wR_factor_gt 0.0751
_refine_ls_wR_factor_ref 0.0784
_reflns_number_gt 1051
_reflns_number_total 1301
_reflns_threshold_expression >2sigma(I)
_cod_data_source_file jo300726z_si_001_1.cif
_cod_data_source_block oo024
_cod_database_code 4027265

loop_
_symmetry_equiv_pos_as_xyz
'x, y, z'
'-x+1/2, -y, z+1/2'
'x+1/2, -y+1/2, -z'
'-x, y+1/2, -z+1/2'

loop_
_atom_site_label
_atom_site_type_symbol
_atom_site_fract_x
_atom_site_fract_y
_atom_site_fract_z
_atom_site_U_iso_or_equiv
_atom_site_adp_type
_atom_site_occupancy
_atom_site_symmetry_multiplicity
_atom_site_calc_flag
_atom_site_refinement_flags
O1 O 0.37413(16) -0.06780(15) -0.23626(10) 0.0414(4) Uani 1 1 d .
O2 O 0.68091(12) -0.01214(17) 0.12649(10) 0.0419(4) Uani 1 1 d .
O3 O 0.52892(14) -0.02416(15) 0.26984(10) 0.0394(4) Uani 1 1 d .
C1 C 0.37025(19) 0.0176(2) -0.16420(15) 0.0297(4) Uani 1 1 d .
C2 C 0.3670(2) 0.1778(2) -0.17783(15) 0.0351(5) Uani 1 1 d .
H2A H 0.2734 0.2085 -0.2082 0.042 Uiso 1 1 calc R
H2B H 0.4456 0.2092 -0.2258 0.042 Uiso 1 1 calc R
C3 C 0.3878(3) 0.2395(2) -0.06540(15) 0.0379(5) Uani 1 1 d .
H3A H 0.4541 0.3217 -0.0665 0.046 Uiso 1 1 calc R
H3B H 0.2944 0.2687 -0.0339 0.046 Uiso 1 1 calc R
C4 C 0.45386(19) 0.11516(19) -0.00416(13) 0.0257(4) Uani 1 1 d .
H4 H 0.5556 0.1055 -0.0300 0.031 Uiso 1 1 calc R
C5 C 0.4610(2) 0.1180(2) 0.11671(14) 0.0285(4) Uani 1 1 d .
H5A H 0.3624 0.1257 0.1467 0.034 Uiso 1 1 calc R
H5B H 0.5175 0.2012 0.1406 0.034 Uiso 1 1 calc R
C6 C 0.53239(19) -0.0174(2) 0.15573(14) 0.0293(4) Uani 1 1 d .
C7 C 0.4621(2) -0.1499(2) 0.11176(14) 0.0351(5) Uani 1 1 d .
H7A H 0.3649 -0.1602 0.1438 0.042 Uiso 1 1 calc R
H7B H 0.5202 -0.2331 0.1332 0.042 Uiso 1 1 calc R
C8 C 0.4474(2) -0.1488(2) -0.01040(14) 0.0371(5) Uani 1 1 d .
H8A H 0.5444 -0.1538 -0.0435 0.045 Uiso 1 1 calc R
H8B H 0.3915 -0.2325 -0.0338 0.045 Uiso 1 1 calc R
C9 C 0.37148(19) -0.01499(19) -0.04594(13) 0.0267(4) Uani 1 1 d .
C10 C 0.21034(19) -0.0151(3) -0.01306(15) 0.0422(5) Uani 1 1 d .
H10A H 0.1637 0.0710 -0.0397 0.063 Uiso 1 1 calc R
H10B H 0.2029 -0.0181 0.0648 0.063 Uiso 1 1 calc R
H10C H 0.1624 -0.0983 -0.0435 0.063 Uiso 1 1 calc R
C11 C 0.7612(2) -0.0652(2) 0.21479(16) 0.0437(6) Uani 1 1 d .
H11A H 0.8596 -0.0242 0.2169 0.052 Uiso 1 1 calc R
H11B H 0.7685 -0.1697 0.2124 0.052 Uiso 1 1 calc R
C12 C 0.6732(2) -0.0172(2) 0.30785(18) 0.0430(6) Uani 1 1 d .
H12A H 0.6872 -0.0807 0.3698 0.052 Uiso 1 1 calc R
H12B H 0.6990 0.0806 0.3288 0.052 Uiso 1 1 calc R

loop_
_atom_site_aniso_label
_atom_site_aniso_U_11
_atom_site_aniso_U_22
_atom_site_aniso_U_33
_atom_site_aniso_U_23
_atom_site_aniso_U_13
_atom_site_aniso_U_12
O1 0.0548(9) 0.0415(8) 0.0279(8) -0.0088(7) 0.0024(7) -0.0038(7)
O2 0.0261(6) 0.0589(10) 0.0409(8) 0.0176(8) -0.0005(6) 0.0067(7)
O3 0.0425(7) 0.0501(9) 0.0256(7) 0.0047(7) -0.0038(6) 0.0034(7)
C1 0.0247(9) 0.0354(11) 0.0290(9) -0.0026(9) 0.0004(8) -0.0010(9)
C2 0.0395(11) 0.0351(11) 0.0309(10) 0.0033(9) -0.0047(9) 0.0047(9)
C3 0.0484(12) 0.0282(10) 0.0371(12) -0.0003(9) -0.0155(10) 0.0038(10)
C4 0.0264(9) 0.0239(9) 0.0268(10) 0.0010(8) -0.0048(8) 0.0002(8)
C5 0.0311(9) 0.0232(9) 0.0314(11) -0.0030(9) -0.0075(9) 0.0005(8)
C6 0.0296(9) 0.0318(10) 0.0266(10) 0.0050(9) 0.0019(8) 0.0018(9)
C7 0.0480(12) 0.0275(10) 0.0297(11) 0.0051(9) 0.0055(10) 0.0034(9)
C8 0.0543(14) 0.0259(10) 0.0311(11) -0.0008(9) 0.0069(10) -0.0008(9)
C9 0.0300(9) 0.0267(9) 0.0235(9) -0.0023(8) 0.0016(7) -0.0034(9)
C10 0.0323(9) 0.0633(15) 0.0310(10) -0.0082(11) -0.0005(8) -0.0128(11)
C11 0.0370(11) 0.0406(12) 0.0535(14) 0.0125(11) -0.0129(11) 0.0054(10)
C12 0.0503(12) 0.0325(12) 0.0462(12) 0.0048(11) -0.0193(10) -0.0009(11)

loop_
_atom_type_symbol
_atom_type_description
_atom_type_scat_dispersion_real
_atom_type_scat_dispersion_imag
_atom_type_scat_source
C C 0.0033 0.0016 'International Tables Vol C Tables 4.2.6.8 and 6.1.1.4'
H H 0.0000 0.0000 'International Tables Vol C Tables 4.2.6.8 and 6.1.1.4'
O O 0.0106 0.0060 'International Tables Vol C Tables 4.2.6.8 and 6.1.1.4'

loop_
_geom_angle_atom_site_label_1
_geom_angle_atom_site_label_2
_geom_angle_atom_site_label_3
_geom_angle
C6 O2 C11 106.94(14)
C12 O3 C6 108.20(15)
O1 C1 C9 126.52(19)
O1 C1 C2 125.30(18)
C9 C1 C2 108.16(16)
C1 C2 C3 105.73(16)
C1 C2 H2A 110.6
C3 C2 H2A 110.6
C1 C2 H2B 110.6
C3 C2 H2B 110.6
H2A C2 H2B 108.7
C4 C3 C2 102.68(16)
C4 C3 H3A 111.2
C2 C3 H3A 111.2
C4 C3 H3B 111.2
C2 C3 H3B 111.2
H3A C3 H3B 109.1
C5 C4 C3 120.34(16)
C5 C4 C9 112.10(14)
C3 C4 C9 104.13(14)
C5 C4 H4 106.5
C3 C4 H4 106.5
C9 C4 H4 106.5
C4 C5 C6 108.99(15)
C4 C5 H5A 109.9
C6 C5 H5A 109.9
C4 C5 H5B 109.9
C6 C5 H5B 109.9
H5A C5 H5B 108.3
O2 C6 O3 106.29(14)
O2 C6 C7 110.49(17)
O3 C6 C7 108.50(15)
O2 C6 C5 107.89(16)
O3 C6 C5 110.43(15)
C7 C6 C5 113.04(14)
C6 C7 C8 113.29(15)
C6 C7 H7A 108.9
C8 C7 H7A 108.9
C6 C7 H7B 108.9
C8 C7 H7B 108.9
H7A C7 H7B 107.7
C9 C8 C7 109.87(15)
C9 C8 H8A 109.7
C7 C8 H8A 109.7
C9 C8 H8B 109.7
C7 C8 H8B 109.7
H8A C8 H8B 108.2
C8 C9 C1 117.48(16)
C8 C9 C4 109.68(14)
C1 C9 C4 100.09(14)
C8 C9 C10 111.62(16)
C1 C9 C10 104.70(15)
C4 C9 C10 112.80(15)
C9 C10 H10A 109.5
C9 C10 H10B 109.5
H10A C10 H10B 109.5
C9 C10 H10C 109.5
H10A C10 H10C 109.5
H10B C10 H10C 109.5
O2 C11 C12 102.48(15)
O2 C11 H11A 111.3
C12 C11 H11A 111.3
O2 C11 H11B 111.3
C12 C11 H11B 111.3
H11A C11 H11B 109.2
O3 C12 C11 103.70(16)
O3 C12 H12A 111.0
C11 C12 H12A 111.0
O3 C12 H12B 111.0
C11 C12 H12B 111.0
H12A C12 H12B 109.0

loop_
_geom_bond_atom_site_label_1
_geom_bond_atom_site_label_2
_geom_bond_distance
O1 C1 1.212(2)
O2 C6 1.424(2)
O2 C11 1.425(2)
O3 C12 1.420(2)
O3 C6 1.433(2)
C1 C9 1.515(2)
C1 C2 1.523(3)
C2 C3 1.538(3)
C2 H2A 0.9900
C2 H2B 0.9900
C3 C4 1.531(2)
C3 H3A 0.9900
C3 H3B 0.9900
C4 C5 1.518(2)
C4 C9 1.539(2)
C4 H4 1.0000
C5 C6 1.521(3)
C5 H5A 0.9900
C5 H5B 0.9900
C6 C7 1.514(3)
C7 C8 1.539(3)
C7 H7A 0.9900
C7 H7B 0.9900
C8 C9 1.514(3)
C8 H8A 0.9900
C8 H8B 0.9900
C9 C10 1.548(2)
C10 H10A 0.9800
C10 H10B 0.9800
C10 H10C 0.9800
C11 C12 1.494(3)
C11 H11A 0.9900
C11 H11B 0.9900
C12 H12A 0.9900
C12 H12B 0.9900

loop_
_geom_torsion_atom_site_label_1
_geom_torsion_atom_site_label_2
_geom_torsion_atom_site_label_3
_geom_torsion_atom_site_label_4
_geom_torsion
O1 C1 C2 C3 -170.91(18)
C9 C1 C2 C3 7.7(2)
C1 C2 C3 C4 19.4(2)
C2 C3 C4 C5 -166.06(17)
C2 C3 C4 C9 -39.42(19)
C3 C4 C5 C6 -179.54(16)
C9 C4 C5 C6 57.58(19)
C11 O2 C6 O3 20.2(2)
C11 O2 C6 C7 -97.36(17)
C11 O2 C6 C5 138.62(16)
C12 O3 C6 O2 2.3(2)
C12 O3 C6 C7 121.11(17)
C12 O3 C6 C5 -114.49(16)
C4 C5 C6 O2 69.56(18)
C4 C5 C6 O3 -174.68(15)
C4 C5 C6 C7 -52.92(19)
O2 C6 C7 C8 -68.9(2)
O3 C6 C7 C8 174.95(15)
C5 C6 C7 C8 52.1(2)
C6 C7 C8 C9 -53.2(2)
C7 C8 C9 C1 169.52(16)
C7 C8 C9 C4 56.21(19)
C7 C8 C9 C10 -69.6(2)
O1 C1 C9 C8 28.9(3)
C2 C1 C9 C8 -149.75(17)
O1 C1 C9 C4 147.42(18)
C2 C1 C9 C4 -31.19(19)
O1 C1 C9 C10 -95.6(2)
C2 C1 C9 C10 85.79(19)
C5 C4 C9 C8 -60.75(18)
C3 C4 C9 C8 167.62(17)
C5 C4 C9 C1 175.10(15)
C3 C4 C9 C1 43.47(17)
C5 C4 C9 C10 64.3(2)
C3 C4 C9 C10 -67.3(2)
C6 O2 C11 C12 -33.3(2)
C6 O3 C12 C11 -22.4(2)
O2 C11 C12 O3 33.9(2)
